data_7237637
loop_
_publ_author_name
'Ding, Xingdong'
'Chen, Cheng'
'Sun, Linghao'
'Li, Hongping'
'Chen, Hong'
'Su, Jie'
'Li, Huaming'
'Li, Henan'
'Xu, Li'
'Cheng, Ming'

_publ_section_title
;
 Highly efficient phenothiazine 5,5-dioxide-based hole transport materials
 for planar perovskite solar cells with a PCE exceeding 20%
;
_journal_issue 16
_journal_name_full 'Journal of Materials Chemistry A'
_journal_page_first 9510
_journal_paper_doi 10.1039/C9TA00654K
_journal_volume 7
_journal_year 2019
_chemical_formula_moiety 'C60 H52 N4 O8 S'
_chemical_formula_sum 'C60 H52 N4 O8 S'
_chemical_formula_weight 989.12
_chemical_name_common PDO2
_chemical_name_systematic
'3,7-bis(bis(4-methoxyphenyl)amino)-10-(4-(bis(4-methoxyphenyl)amino)phenyl)-10H-phenothiazine 5,5-dioxide'
_space_group_crystal_system monoclinic
_space_group_IT_number 15
_space_group_name_Hall '-I 2ya'
_space_group_name_H-M_alt 'I 1 2/a 1'
_atom_sites_solution_hydrogens geom
_atom_sites_solution_primary dual
_atom_sites_solution_secondary difmap
_audit_creation_date 2018-10-19
_audit_creation_method
;
Olex2 1.2
(compiled 2018.05.29 svn.r3508 for OlexSys, GUI svn.r5506)
;
_audit_update_record
;
2019-01-18 deposited with the CCDC.	2019-03-22 downloaded from the CCDC.
;
_cell_angle_alpha 90.00
_cell_angle_beta 97.635(6)
_cell_angle_gamma 90.00
_cell_formula_units_Z 4
_cell_length_a 12.9140(7)
_cell_length_b 22.0318(14)
_cell_length_c 17.9982(14)
_cell_measurement_reflns_used 4371
_cell_measurement_temperature 298
_cell_measurement_theta_max 25.3930
_cell_measurement_theta_min 3.5650
_cell_volume 5075.4(6)
_computing_molecular_graphics 'Olex2 (Dolomanov et al., 2009)'
_computing_publication_material 'Olex2 (Dolomanov et al., 2009)'
_computing_structure_refinement 'XL (Sheldrick, 2008)'
_computing_structure_solution 'ShelXT (Sheldrick, 2015)'
_diffrn_ambient_temperature 298
_diffrn_measured_fraction_theta_full 0.996
_diffrn_measured_fraction_theta_max 0.996
_diffrn_measurement_device_type 'multiwire proportional'
_diffrn_measurement_method 'phi and omega scans'
_diffrn_radiation_monochromator graphite
_diffrn_radiation_type MoK\a
_diffrn_radiation_wavelength 0.71073
_diffrn_reflns_av_R_equivalents 0.0566
_diffrn_reflns_av_unetI/netI 0.0612
_diffrn_reflns_limit_h_max 15
_diffrn_reflns_limit_h_min -14
_diffrn_reflns_limit_k_max 26
_diffrn_reflns_limit_k_min -25
_diffrn_reflns_limit_l_max 14
_diffrn_reflns_limit_l_min -21
_diffrn_reflns_number 14800
_diffrn_reflns_theta_full 25.03
_diffrn_reflns_theta_max 25.03
_diffrn_reflns_theta_min 3.55
_diffrn_source 'fine-focus sealed tube'
_exptl_absorpt_coefficient_mu 0.126
_exptl_absorpt_correction_T_max 0.9938
_exptl_absorpt_correction_T_min 0.9876
_exptl_absorpt_correction_type multi-scan
_exptl_crystal_colour 'light green'
_exptl_crystal_colour_modifier light
_exptl_crystal_colour_primary green
_exptl_crystal_density_diffrn 1.294
_exptl_crystal_density_method 'not measured'
_exptl_crystal_description block
_exptl_crystal_F_000 2080
_exptl_crystal_size_max 0.1
_exptl_crystal_size_mid 0.06
_exptl_crystal_size_min 0.05
_refine_diff_density_max 0.657
_refine_diff_density_min -0.626
_refine_diff_density_rms 0.051
_refine_ls_extinction_method none
_refine_ls_goodness_of_fit_ref 1.074
_refine_ls_hydrogen_treatment constr
_refine_ls_matrix_type full
_refine_ls_number_parameters 345
_refine_ls_number_reflns 4463
_refine_ls_number_restraints 0
_refine_ls_restrained_S_all 1.074
_refine_ls_R_factor_all 0.1123
_refine_ls_R_factor_gt 0.0808
_refine_ls_shift/su_max 0.000
_refine_ls_shift/su_mean 0.000
_refine_ls_structure_factor_coef Fsqd
_refine_ls_weighting_details 'calc w=1/[\s^2^(Fo^2^)+(0.1159P)^2^+5.1804P] where P=(Fo^2^+2Fc^2^)/3'
_refine_ls_weighting_scheme calc
_refine_ls_wR_factor_gt 0.2294
_refine_ls_wR_factor_ref 0.2549
_reflns_number_gt 2918
_reflns_number_total 4463
_reflns_threshold_expression >2sigma(I)
_cod_data_source_file c9ta00654k2.cif
_cod_data_source_block i2a_a
_cod_database_code 7237637
_olex2_refinement_description
;
1. Fixed Uiso
 At 1.2 times of:
  All C(H) groups
 At 1.5 times of:
  All C(H,H,H) groups
2. Others
 Fixed Sof: C31A(0.5) H31A(0.5) H31B(0.5) H31C(0.5) C31B(0.5) H31D(0.5)
 H31E(0.5) H31F(0.5)
3.a Aromatic/amide H refined with riding coordinates:
 C22(H22), C23(H23), C12(H12), C13(H13), C9(H9), C19(H19), C30(H30), C4(H4),
 C18(H18), C3(H3), C15(H15), C29(H29), C26(H26), C6(H6), C16(H16), C7(H7),
 C27(H27)
3.b Idealised Me refined as rotating group:
 C20(H20A,H20B,H20C), C1(H1A,H1B,H1C), C31A(H31A,H31B,H31C), C31B(H31D,H31E,
 H31F)
;
_olex2_submission_special_instructions 'No special instructions were received'

loop_
_space_group_symop_id
_space_group_symop_operation_xyz
1 'x, y, z'
2 '-x+1/2, y, -z'
3 'x+1/2, y+1/2, z+1/2'
4 '-x+1, y+1/2, -z+1/2'
5 '-x, -y, -z'
6 'x-1/2, -y, z'
7 '-x+1/2, -y+1/2, -z+1/2'
8 'x, -y+1/2, z+1/2'

loop_
_atom_site_label
_atom_site_type_symbol
_atom_site_fract_x
_atom_site_fract_y
_atom_site_fract_z
_atom_site_U_iso_or_equiv
_atom_site_adp_type
_atom_site_occupancy
_atom_site_calc_flag
_atom_site_disorder_assembly
_atom_site_disorder_group
_atom_site_site_symmetry_order
_atom_site_refinement_flags_posn
_atom_site_refinement_flags_adp
_atom_site_refinement_flags_occupancy
S1 S 0.2500 0.33521(7) 0.5000 0.1200(8) Uani 1 d . . 2 S T P
N002 N 0.2500 0.47645(17) 0.5000 0.0647(10) Uani 1 d . . 2 S T P
N003 N 0.2500 0.73164(18) 0.5000 0.0710(11) Uani 1 d . . 2 S T P
C21 C 0.2500 0.5416(2) 0.5000 0.0595(11) Uani 1 d . . 2 S T P
N005 N 0.5246(2) 0.35908(15) 0.7261(2) 0.0872(10) Uani 1 d . . 1 . . .
C24 C 0.2500 0.6685(2) 0.5000 0.0621(12) Uani 1 d . . 2 S T P
C11 C 0.3164(2) 0.44611(15) 0.55589(17) 0.0576(8) Uani 1 d . . 1 . . .
O1 O 0.4904(3) 0.11776(15) 0.8137(3) 0.1268(13) Uani 1 d . . 1 . . .
C10 C 0.3265(3) 0.38319(15) 0.55965(18) 0.0606(8) Uani 1 d . . 1 . . .
C22 C 0.3266(3) 0.57353(16) 0.47001(19) 0.0655(9) Uani 1 d . . 1 . . .
H22 H 0.3789 0.5525 0.4500 0.079 Uiso 1 calc . . 1 R . .
C8 C 0.4544(3) 0.38743(17) 0.6698(2) 0.0669(9) Uani 1 d . . 1 . . .
C25 C 0.3379(2) 0.76582(15) 0.4832(2) 0.0623(9) Uani 1 d . . 1 . . .
O2 O 0.8101(3) 0.49565(19) 0.9148(2) 0.1256(13) Uani 1 d . . 1 . . .
C23 C 0.3268(3) 0.63569(16) 0.4693(2) 0.0658(9) Uani 1 d . . 1 . . .
H23 H 0.3786 0.6563 0.4482 0.079 Uiso 1 calc . . 1 R . .
C12 C 0.3766(2) 0.47899(16) 0.61289(19) 0.0646(9) Uani 1 d . . 1 . . .
H12 H 0.3712 0.5211 0.6135 0.078 Uiso 1 calc . . 1 R . .
C13 C 0.4429(3) 0.45044(17) 0.6676(2) 0.0691(9) Uani 1 d . . 1 . . .
H13 H 0.4816 0.4738 0.7044 0.083 Uiso 1 calc . . 1 R . .
C5 C 0.5115(3) 0.29733(18) 0.7471(2) 0.0762(10) Uani 1 d . . 1 . . .
C9 C 0.3957(3) 0.35449(16) 0.6149(2) 0.0666(9) Uani 1 d . . 1 . . .
H9 H 0.4020 0.3125 0.6144 0.080 Uiso 1 calc . . 1 R . .
C14 C 0.6010(3) 0.39427(17) 0.7717(2) 0.0707(10) Uani 1 d . . 1 . . .
O4 O 0.5869(3) 0.87048(19) 0.4380(4) 0.1520(19) Uani 1 d . . 1 . . .
C28 C 0.5056(3) 0.83511(18) 0.4519(3) 0.0833(12) Uani 1 d A . 1 . . .
C17 C 0.7433(3) 0.4631(2) 0.8638(3) 0.0863(12) Uani 1 d . . 1 . . .
C19 C 0.6786(3) 0.4239(2) 0.7422(2) 0.0810(11) Uani 1 d . . 1 . . .
H19 H 0.6834 0.4206 0.6913 0.097 Uiso 1 calc . . 1 R . .
C30 C 0.4336(3) 0.76083(18) 0.5250(2) 0.0815(11) Uani 1 d A . 1 . . .
H30 H 0.4426 0.7337 0.5650 0.098 Uiso 1 calc . . 1 R . .
C4 C 0.4187(3) 0.2755(2) 0.7638(3) 0.0892(13) Uani 1 d . . 1 . . .
H4 H 0.3612 0.3013 0.7606 0.107 Uiso 1 calc . . 1 R . .
C2 C 0.4918(4) 0.17769(19) 0.7927(3) 0.0903(13) Uani 1 d . . 1 . . .
C18 C 0.7510(3) 0.4591(2) 0.7879(3) 0.0883(12) Uani 1 d . . 1 . . .
H18 H 0.8036 0.4796 0.7676 0.106 Uiso 1 calc . . 1 R . .
C3 C 0.4079(3) 0.2155(2) 0.7856(3) 0.0939(13) Uani 1 d . . 1 . . .
H3 H 0.3432 0.2013 0.7953 0.113 Uiso 1 calc . . 1 R . .
C15 C 0.5968(3) 0.3992(2) 0.8482(2) 0.0838(11) Uani 1 d . . 1 . . .
H15 H 0.5444 0.3790 0.8690 0.101 Uiso 1 calc . . 1 R . .
C29 C 0.5168(3) 0.7949(2) 0.5096(3) 0.0973(15) Uani 1 d . . 1 . . .
H29 H 0.5814 0.7905 0.5388 0.117 Uiso 1 calc A . 1 R . .
C26 C 0.3270(3) 0.8064(2) 0.4258(3) 0.0895(13) Uani 1 d A . 1 . . .
H26 H 0.2625 0.8106 0.3965 0.107 Uiso 1 calc . . 1 R . .
C6 C 0.5961(3) 0.2590(2) 0.7553(3) 0.0908(13) Uani 1 d . . 1 . . .
H6 H 0.6608 0.2732 0.7456 0.109 Uiso 1 calc . . 1 R . .
C16 C 0.6668(4) 0.4323(2) 0.8927(3) 0.0965(13) Uani 1 d . . 1 . . .
H16 H 0.6628 0.4343 0.9439 0.116 Uiso 1 calc . . 1 R . .
C7 C 0.5864(4) 0.1998(2) 0.7776(3) 0.1015(15) Uani 1 d . . 1 . . .
H7 H 0.6444 0.1744 0.7826 0.122 Uiso 1 calc . . 1 R . .
C27 C 0.4101(4) 0.8417(2) 0.4101(3) 0.1004(14) Uani 1 d . . 1 . . .
H27 H 0.4009 0.8698 0.3712 0.120 Uiso 1 calc A . 1 R . .
C20 C 0.8903(5) 0.5248(3) 0.8885(4) 0.153(3) Uani 1 d . . 1 . . .
H20A H 0.8629 0.5548 0.8525 0.229 Uiso 1 calc . . 1 GR . .
H20B H 0.9313 0.4960 0.8650 0.229 Uiso 1 calc . . 1 GR . .
H20C H 0.9332 0.5442 0.9293 0.229 Uiso 1 calc . . 1 GR . .
C1 C 0.3947(6) 0.0943(3) 0.8314(8) 0.233(6) Uani 1 d . . 1 . . .
H1A H 0.3418 0.0989 0.7890 0.350 Uiso 1 calc . . 1 GR . .
H1B H 0.3745 0.1159 0.8735 0.350 Uiso 1 calc . . 1 GR . .
H1C H 0.4030 0.0520 0.8438 0.350 Uiso 1 calc . . 1 GR . .
C31A C 0.6792(9) 0.8608(7) 0.4425(13) 0.183(8) Uani 0.50 d A 1 1 . . .
H31A H 0.6922 0.8324 0.4043 0.274 Uiso 0.50 calc A 1 1 GR . .
H31B H 0.7037 0.8441 0.4909 0.274 Uiso 0.50 calc A 1 1 GR . .
H31C H 0.7153 0.8980 0.4358 0.274 Uiso 0.50 calc A 1 1 GR . .
O3 O 0.3090(6) 0.3002(3) 0.4579(3) 0.301(6) Uani 1 d . . 1 . . .
C31B C 0.6050(15) 0.8964(11) 0.3899(12) 0.218(12) Uani 0.50 d A -1 1 . . .
H31D H 0.6794 0.8985 0.3906 0.327 Uiso 0.50 calc A -1 1 GR . .
H31E H 0.5773 0.9367 0.3920 0.327 Uiso 0.50 calc A -1 1 GR . .
H31F H 0.5742 0.8769 0.3446 0.327 Uiso 0.50 calc A -1 1 GR . .

loop_
_atom_site_aniso_label
_atom_site_aniso_U_11
_atom_site_aniso_U_22
_atom_site_aniso_U_33
_atom_site_aniso_U_23
_atom_site_aniso_U_13
_atom_site_aniso_U_12
S1 0.1889(19) 0.0539(9) 0.0928(12) 0.000 -0.0713(13) 0.000
N002 0.080(2) 0.051(2) 0.057(2) 0.000 -0.0136(19) 0.000
N003 0.066(2) 0.053(2) 0.096(3) 0.000 0.019(2) 0.000
C21 0.073(3) 0.052(3) 0.049(2) 0.000 -0.008(2) 0.000
N005 0.0757(19) 0.072(2) 0.102(2) 0.0204(18) -0.0349(17) -0.0090(16)
C24 0.070(3) 0.054(3) 0.061(3) 0.000 0.005(2) 0.000
C11 0.0596(17) 0.0571(19) 0.0529(18) 0.0012(15) -0.0045(14) 0.0011(15)
O1 0.123(3) 0.071(2) 0.188(4) 0.020(2) 0.026(3) 0.0099(19)
C10 0.0686(19) 0.0559(19) 0.0544(18) 0.0010(15) -0.0023(15) 0.0000(15)
C22 0.072(2) 0.062(2) 0.061(2) -0.0053(17) 0.0031(16) 0.0032(17)
C8 0.0599(19) 0.067(2) 0.070(2) 0.0085(18) -0.0084(16) -0.0017(16)
C25 0.0589(18) 0.0520(18) 0.074(2) -0.0024(17) 0.0023(16) 0.0018(15)
O2 0.106(2) 0.145(3) 0.121(3) -0.032(2) 0.001(2) -0.027(2)
C23 0.073(2) 0.059(2) 0.067(2) 0.0011(17) 0.0140(17) -0.0019(17)
C12 0.0664(19) 0.0568(19) 0.066(2) -0.0040(16) -0.0085(16) 0.0003(16)
C13 0.066(2) 0.070(2) 0.065(2) -0.0027(18) -0.0140(16) -0.0014(17)
C5 0.067(2) 0.073(2) 0.080(2) 0.010(2) -0.0189(18) -0.0040(19)
C9 0.0654(19) 0.0541(19) 0.075(2) 0.0036(17) -0.0079(17) 0.0037(16)
C14 0.0581(19) 0.072(2) 0.075(2) 0.0092(19) -0.0165(17) 0.0025(17)
O4 0.106(3) 0.101(3) 0.261(6) -0.013(3) 0.069(3) -0.035(2)
C28 0.067(2) 0.062(2) 0.122(4) -0.009(2) 0.018(2) -0.0074(19)
C17 0.075(2) 0.094(3) 0.082(3) -0.018(2) -0.022(2) 0.002(2)
C19 0.073(2) 0.101(3) 0.065(2) 0.008(2) -0.0039(18) -0.009(2)
C30 0.075(2) 0.073(2) 0.092(3) 0.016(2) -0.006(2) 0.004(2)
C4 0.066(2) 0.080(3) 0.114(3) 0.017(2) -0.015(2) 0.006(2)
C2 0.087(3) 0.065(2) 0.116(3) 0.003(2) 0.001(2) 0.004(2)
C18 0.064(2) 0.100(3) 0.097(3) 0.008(3) -0.002(2) -0.012(2)
C3 0.071(2) 0.080(3) 0.127(4) 0.016(3) -0.002(2) -0.005(2)
C15 0.073(2) 0.094(3) 0.082(3) 0.009(2) 0.002(2) -0.003(2)
C29 0.059(2) 0.076(3) 0.148(4) 0.002(3) -0.016(2) 0.002(2)
C26 0.071(2) 0.094(3) 0.096(3) 0.025(2) -0.014(2) -0.013(2)
C6 0.074(2) 0.081(3) 0.116(3) 0.010(3) 0.007(2) 0.003(2)
C16 0.092(3) 0.121(4) 0.075(3) -0.004(3) 0.003(2) -0.005(3)
C7 0.085(3) 0.079(3) 0.139(4) 0.007(3) 0.011(3) 0.017(2)
C27 0.100(3) 0.093(3) 0.106(3) 0.028(3) 0.003(3) -0.017(3)
C20 0.114(4) 0.164(6) 0.182(7) -0.037(5) 0.030(4) -0.038(4)
C1 0.147(6) 0.093(4) 0.472(19) 0.082(7) 0.089(9) 0.003(4)
C31A 0.065(6) 0.131(11) 0.35(3) 0.057(13) 0.029(11) -0.006(6)
O3 0.417(10) 0.204(5) 0.212(5) -0.145(4) -0.220(6) 0.233(6)
C31B 0.147(14) 0.29(3) 0.205(18) 0.101(18) -0.011(12) -0.114(17)

loop_
_atom_type_symbol
_atom_type_description
_atom_type_scat_dispersion_real
_atom_type_scat_dispersion_imag
_atom_type_scat_source
C C 0.0033 0.0016 'International Tables Vol C Tables 4.2.6.8 and 6.1.1.4'
H H 0.0000 0.0000 'International Tables Vol C Tables 4.2.6.8 and 6.1.1.4'
N N 0.0061 0.0033 'International Tables Vol C Tables 4.2.6.8 and 6.1.1.4'
O O 0.0106 0.0060 'International Tables Vol C Tables 4.2.6.8 and 6.1.1.4'
S S 0.1246 0.1234 'International Tables Vol C Tables 4.2.6.8 and 6.1.1.4'

loop_
_geom_angle_atom_site_label_1
_geom_angle_atom_site_label_2
_geom_angle_atom_site_label_3
_geom_angle
_geom_angle_site_symmetry_1
_geom_angle_site_symmetry_3
C10 S1 C10 104.2(2) . 2_556
O3 S1 C10 111.9(3) . .
O3 S1 C10 108.3(2) . 2_556
O3 S1 C10 111.9(3) 2_556 2_556
O3 S1 C10 108.3(2) 2_556 .
O3 S1 O3 112.0(7) . 2_556
C11 N002 C21 118.48(19) . .
C11 N002 C21 118.48(18) 2_556 .
C11 N002 C11 123.0(4) 2_556 .
C24 N003 C25 121.83(19) . 2_556
C24 N003 C25 121.83(19) . .
C25 N003 C25 116.3(4) 2_556 .
C22 C21 N002 120.6(2) . .
C22 C21 N002 120.6(2) 2_556 .
C22 C21 C22 118.8(4) 2_556 .
C8 N005 C5 121.6(3) . .
C8 N005 C14 120.1(3) . .
C14 N005 C5 117.6(3) . .
N003 C24 C23 121.1(2) . 2_556
N003 C24 C23 121.1(2) . .
C23 C24 C23 117.7(4) 2_556 .
N002 C11 C12 120.3(3) . .
C10 C11 N002 123.6(3) . .
C10 C11 C12 116.0(3) . .
C2 O1 C1 117.2(4) . .
C11 C10 S1 122.6(2) . .
C11 C10 C9 122.1(3) . .
C9 C10 S1 115.2(3) . .
C23 C22 C21 121.0(3) . .
C13 C8 N005 121.1(3) . .
C9 C8 N005 121.6(3) . .
C9 C8 C13 117.3(3) . .
C30 C25 N003 121.9(3) . .
C26 C25 N003 120.2(3) . .
C26 C25 C30 117.9(3) . .
C20 O2 C17 116.9(5) . .
C22 C23 C24 120.7(3) . .
C13 C12 C11 121.4(3) . .
C12 C13 C8 122.1(3) . .
C4 C5 N005 122.2(4) . .
C4 C5 C6 118.1(4) . .
C6 C5 N005 119.6(4) . .
C8 C9 C10 120.9(3) . .
C19 C14 N005 121.7(4) . .
C19 C14 C15 118.4(4) . .
C15 C14 N005 119.8(4) . .
C31A O4 C28 132.0(9) . .
C31B O4 C28 134.5(12) . .
C31B O4 C31A 80.3(12) . .
O4 C28 C27 120.2(5) . .
C29 C28 O4 120.6(5) . .
C29 C28 C27 119.2(4) . .
O2 C17 C18 124.8(4) . .
C16 C17 O2 115.3(4) . .
C16 C17 C18 119.8(4) . .
C14 C19 C18 120.5(4) . .
C25 C30 C29 121.4(4) . .
C5 C4 C3 121.4(4) . .
O1 C2 C7 116.0(4) . .
C3 C2 O1 125.2(4) . .
C3 C2 C7 118.8(4) . .
C17 C18 C19 119.1(4) . .
C2 C3 C4 120.1(4) . .
C16 C15 C14 121.6(4) . .
C28 C29 C30 120.4(4) . .
C25 C26 C27 121.3(4) . .
C5 C6 C7 120.8(4) . .
C15 C16 C17 120.6(4) . .
C2 C7 C6 120.7(4) . .
C28 C27 C26 119.8(4) . .

loop_
_geom_bond_atom_site_label_1
_geom_bond_atom_site_label_2
_geom_bond_distance
_geom_bond_site_symmetry_2
S1 C10 1.721(3) 2_556
S1 C10 1.721(3) .
S1 O3 1.379(6) .
S1 O3 1.379(6) 2_556
N002 C21 1.436(6) .
N002 C11 1.402(3) .
N002 C11 1.402(3) 2_556
N003 C24 1.390(6) .
N003 C25 1.428(4) 2_556
N003 C25 1.428(4) .
C21 C22 1.381(4) 2_556
C21 C22 1.381(4) .
N005 C8 1.412(4) .
N005 C5 1.428(5) .
N005 C14 1.425(5) .
C24 C23 1.399(4) .
C24 C23 1.399(4) 2_556
C11 C10 1.393(5) .
C11 C12 1.403(4) .
O1 C2 1.374(5) .
O1 C1 1.414(7) .
C10 C9 1.396(4) .
C22 C23 1.370(5) .
C8 C13 1.396(5) .
C8 C9 1.372(5) .
C25 C30 1.363(5) .
C25 C26 1.360(5) .
O2 C17 1.376(5) .
O2 C20 1.356(7) .
C12 C13 1.369(5) .
C5 C4 1.362(6) .
C5 C6 1.373(5) .
C14 C19 1.361(5) .
C14 C15 1.390(6) .
O4 C28 1.357(5) .
O4 C31A 1.203(11) .
O4 C31B 1.089(17) .
C28 C29 1.357(7) .
C28 C27 1.364(6) .
C17 C18 1.385(6) .
C17 C16 1.359(6) .
C19 C18 1.395(6) .
C30 C29 1.370(6) .
C4 C3 1.391(6) .
C2 C3 1.360(6) .
C2 C7 1.375(6) .
C15 C16 1.341(6) .
C26 C27 1.383(6) .
C6 C7 1.377(6) .
